data_2242270
loop_
_publ_author_name
'Schwendtner, Karolina'
'Kolitsch, Uwe'

_publ_section_title
;
 KInAs~2~O~7~, a new diarsenate with the TlInAs~2~O~7~ structure type
;
_journal_coeditor_code PK2604
_journal_issue 9
_journal_name_full 'Acta Crystallographica Section E'
_journal_page_first 1294
_journal_page_last 1297
_journal_paper_doi 10.1107/S2056989017011318
_journal_volume 73
_journal_year 2017
_chemical_formula_iupac 'K In As2 O7'
_chemical_formula_moiety 'As2 In K O7'
_chemical_formula_sum 'As2 In K O7'
_chemical_formula_weight 415.76
_chemical_name_common 'potassium indium diarsenate'
_chemical_name_systematic 'Potassium indium diarsenate(V)'
_space_group_crystal_system triclinic
_space_group_IT_number 2
_space_group_name_Hall '-P 1'
_space_group_name_H-M_alt 'P -1'
_symmetry_space_group_name_Hall '-P 1'
_symmetry_space_group_name_H-M 'P -1'
_atom_sites_solution_primary direct
_atom_sites_solution_secondary difmap
_audit_creation_method SHELXL-2016/6
_cell_angle_alpha 88.58(3)
_cell_angle_beta 89.82(3)
_cell_angle_gamma 73.97(3)
_cell_formula_units_Z 4
_cell_length_a 7.712(2)
_cell_length_b 8.554(2)
_cell_length_c 10.461(2)
_cell_measurement_reflns_used 5760
_cell_measurement_temperature 293(2)
_cell_measurement_theta_max 34.949
_cell_measurement_theta_min 2.478
_cell_volume 663.1(3)
_computing_cell_refinement
;
SCALEPACK (Otwinowski <i>et al.</i>,  2003)
;
_computing_data_collection
;
COLLECT (Nonius, 2003)
;
_computing_data_reduction
;
DENZO and SCALEPACK (Otwinowski <i>et al.</i>,  2003)
;
_computing_molecular_graphics
;
DIAMOND (Brandenburg, 2005)
;
_computing_publication_material
;
publCIF (Westrip, 2010)
;
_computing_structure_refinement
;
SHELXL2016 (Sheldrick, 2015)
;
_computing_structure_solution
;
SHELXS97 (Sheldrick, 2008)
;
_diffrn_ambient_temperature 293(2)
_diffrn_measured_fraction_theta_full 1.000
_diffrn_measured_fraction_theta_max 0.998
_diffrn_measurement_device_type 'Nonius KappaCCD single-crystal four-circle'
_diffrn_measurement_method '\f and \w scans'
_diffrn_radiation_type MoK\a
_diffrn_radiation_wavelength 0.71073
_diffrn_reflns_av_R_equivalents 0.0170
_diffrn_reflns_limit_h_max 12
_diffrn_reflns_limit_h_min -12
_diffrn_reflns_limit_k_max 13
_diffrn_reflns_limit_k_min -13
_diffrn_reflns_limit_l_max 16
_diffrn_reflns_limit_l_min -16
_diffrn_reflns_number 11497
_diffrn_reflns_theta_full 25.242
_diffrn_reflns_theta_max 34.949
_diffrn_reflns_theta_min 2.478
_exptl_absorpt_coefficient_mu 14.085
_exptl_absorpt_correction_T_max 0.364
_exptl_absorpt_correction_T_min 0.226
_exptl_absorpt_correction_type multi-scan
_exptl_absorpt_process_details
;
(SCALEPACK; Otwinowski <i>et al.</i>,  2003)
;
_exptl_crystal_colour colourless
_exptl_crystal_density_diffrn 4.165
_exptl_crystal_density_method 'not measured'
_exptl_crystal_description 'thick tabular'
_exptl_crystal_F_000 760
_exptl_crystal_size_max 0.150
_exptl_crystal_size_mid 0.100
_exptl_crystal_size_min 0.090
_refine_diff_density_max 0.908
_refine_diff_density_min -0.803
_refine_ls_extinction_coef 0.00818(16)
_refine_ls_extinction_expression Fc^*^=kFc[1+0.001xFc^2^\l^3^/sin(2\q)]^-1/4^
_refine_ls_extinction_method
;
SHELXL2016 (Sheldrick, 2015)
;
_refine_ls_goodness_of_fit_ref 1.157
_refine_ls_hydrogen_treatment undef
_refine_ls_matrix_type full
_refine_ls_number_parameters 200
_refine_ls_number_reflns 5787
_refine_ls_number_restraints 0
_refine_ls_restrained_S_all 1.157
_refine_ls_R_factor_all 0.0212
_refine_ls_R_factor_gt 0.0190
_refine_ls_shift/su_max 0.002
_refine_ls_shift/su_mean 0.000
_refine_ls_structure_factor_coef Fsqd
_refine_ls_weighting_details 'w=1/[\s^2^(Fo^2^)+(0.0098P)^2^+1.0091P] where P=(Fo^2^+2Fc^2^)/3'
_refine_ls_weighting_scheme calc
_refine_ls_wR_factor_gt 0.0425
_refine_ls_wR_factor_ref 0.0431
_reflns_number_gt 5467
_reflns_number_total 5787
_reflns_threshold_expression 'I > 2\s(I)'
_cod_data_source_file pk2604sup1.cif
_cod_data_source_block I
_cod_database_code 2242270
_shelx_space_group_comment
;
The symmetry employed for this shelxl refinement is uniquely defined
by the following loop, which should always be used as a source of
symmetry information in preference to the above space-group names.
They are only intended as comments.
;
_shelx_estimated_absorpt_t_min 0.226
_shelx_estimated_absorpt_t_max 0.364

loop_
_space_group_symop_operation_xyz
'x, y, z'
'-x, -y, -z'

loop_
_atom_site_type_symbol
_atom_site_label
_atom_site_fract_x
_atom_site_fract_y
_atom_site_fract_z
_atom_site_U_iso_or_equiv
_atom_site_adp_type
_atom_site_calc_flag
_atom_site_occupancy
K K1 0.34522(8) 0.53997(7) 0.32187(5) 0.02034(10) Uani d 1
K K2 0.31660(7) 0.05934(7) 0.17988(6) 0.02080(10) Uani d 1
In In1 0.73419(2) 0.73879(2) 0.40711(2) 0.00661(3) Uani d 1
In In2 0.73416(2) 0.23051(2) 0.10125(2) 0.00664(3) Uani d 1
As As1 0.94019(3) 0.32576(2) 0.35376(2) 0.00635(4) Uani d 1
As As2 0.66173(3) 0.14940(2) 0.42785(2) 0.00643(4) Uani d 1
As As3 0.62526(3) 0.66936(2) 0.10396(2) 0.00657(4) Uani d 1
As As4 0.95282(3) 0.79448(2) 0.13500(2) 0.00698(4) Uani d 1
O O1 0.7706(2) 0.49230(19) 0.36618(17) 0.0159(3) Uani d 1
O O2 1.1358(2) 0.3418(2) 0.40953(15) 0.0119(3) Uani d 1
O O3 0.9650(2) 0.2482(2) 0.20709(14) 0.0113(3) Uani d 1
O O4 0.8725(2) 0.1851(2) 0.45195(15) 0.0118(3) Uani d 1
O O5 0.6925(2) -0.03518(19) 0.49288(15) 0.0126(3) Uani d 1
O O6 0.5122(2) 0.29000(18) 0.50933(15) 0.0110(3) Uani d 1
O O7 0.6078(2) 0.1721(2) 0.27322(14) 0.0140(3) Uani d 1
O O8 0.5977(2) 0.48491(18) 0.12146(15) 0.0115(3) Uani d 1
O O9 0.5133(2) 0.78072(19) -0.01871(14) 0.0114(3) Uani d 1
O O10 0.5710(2) 0.78104(19) 0.23508(14) 0.0106(3) Uani d 1
O O11 0.8537(2) 0.65005(19) 0.07271(15) 0.0116(3) Uani d 1
O O12 0.8338(2) 0.97121(19) 0.07213(16) 0.0149(3) Uani d 1
O O13 1.1666(2) 0.7361(2) 0.08550(15) 0.0118(3) Uani d 1
O O14 0.9563(2) 0.7698(2) 0.29418(15) 0.0151(3) Uani d 1

loop_
_atom_site_aniso_label
_atom_site_aniso_U_11
_atom_site_aniso_U_22
_atom_site_aniso_U_33
_atom_site_aniso_U_12
_atom_site_aniso_U_13
_atom_site_aniso_U_23
K1 0.0218(2) 0.0215(2) 0.0207(2) -0.0113(2) 0.00072(19) 0.00221(18)
K2 0.0139(2) 0.0180(2) 0.0283(3) -0.00121(18) 0.00082(19) 0.00371(19)
In1 0.00685(6) 0.00706(6) 0.00621(5) -0.00241(4) 0.00060(4) -0.00022(4)
In2 0.00646(6) 0.00762(6) 0.00602(5) -0.00223(4) 0.00010(4) -0.00027(4)
As1 0.00562(8) 0.00642(8) 0.00720(8) -0.00194(6) -0.00088(6) -0.00041(6)
As2 0.00676(8) 0.00649(8) 0.00648(8) -0.00255(6) 0.00150(6) -0.00048(6)
As3 0.00675(8) 0.00614(8) 0.00705(8) -0.00214(6) -0.00117(6) -0.00007(6)
As4 0.00620(8) 0.00841(8) 0.00674(8) -0.00270(7) 0.00132(6) -0.00005(6)
O1 0.0121(7) 0.0076(6) 0.0253(8) 0.0021(5) -0.0034(6) -0.0053(6)
O2 0.0096(6) 0.0171(7) 0.0110(6) -0.0072(6) -0.0046(5) 0.0047(5)
O3 0.0088(6) 0.0177(7) 0.0075(6) -0.0037(5) 0.0004(5) -0.0050(5)
O4 0.0083(6) 0.0151(7) 0.0138(7) -0.0067(5) -0.0023(5) 0.0052(5)
O5 0.0165(7) 0.0069(6) 0.0148(7) -0.0040(5) 0.0026(6) 0.0002(5)
O6 0.0095(6) 0.0095(6) 0.0146(7) -0.0035(5) 0.0051(5) -0.0035(5)
O7 0.0126(7) 0.0258(8) 0.0061(6) -0.0096(6) -0.0002(5) 0.0017(6)
O8 0.0129(7) 0.0067(6) 0.0156(7) -0.0041(5) -0.0011(5) 0.0003(5)
O9 0.0119(6) 0.0129(7) 0.0111(6) -0.0067(5) -0.0055(5) 0.0062(5)
O10 0.0113(6) 0.0100(6) 0.0087(6) 0.0003(5) -0.0021(5) -0.0022(5)
O11 0.0083(6) 0.0111(6) 0.0166(7) -0.0044(5) 0.0017(5) -0.0043(5)
O12 0.0167(7) 0.0070(6) 0.0189(7) 0.0004(6) -0.0004(6) 0.0010(5)
O13 0.0067(6) 0.0177(7) 0.0104(6) -0.0024(5) 0.0028(5) 0.0015(5)
O14 0.0111(7) 0.0298(9) 0.0069(6) -0.0100(6) 0.0011(5) 0.0010(6)

loop_
_atom_type_symbol
_atom_type_description
_atom_type_scat_dispersion_real
_atom_type_scat_dispersion_imag
_atom_type_scat_source
O O 0.0106 0.0060 'International Tables Vol C Tables 4.2.6.8 and 6.1.1.4'
As As 0.0499 2.0058 'International Tables Vol C Tables 4.2.6.8 and 6.1.1.4'
In In -0.7276 1.3100 'International Tables Vol C Tables 4.2.6.8 and 6.1.1.4'
K K 0.2009 0.2494 'International Tables Vol C Tables 4.2.6.8 and 6.1.1.4'

loop_
_geom_angle_atom_site_label_1
_geom_angle_atom_site_label_2
_geom_angle_atom_site_label_3
_geom_angle_site_symmetry_1
_geom_angle_site_symmetry_3
_geom_angle
_geom_angle_publ_flag
O6 K1 O2 2_666 1_455 120.26(5) ?
O6 K1 O8 2_666 . 102.77(5) ?
O2 K1 O8 1_455 . 128.48(5) ?
O6 K1 O6 2_666 . 78.11(5) ?
O2 K1 O6 1_455 . 63.78(5) ?
O8 K1 O6 . . 102.93(5) ?
O6 K1 O13 2_666 1_455 114.87(5) ?
O2 K1 O13 1_455 1_455 109.47(5) ?
O8 K1 O13 . 1_455 71.53(5) ?
O6 K1 O13 . 1_455 166.51(5) ?
O6 K1 O14 2_666 1_455 100.17(6) ?
O2 K1 O14 1_455 1_455 77.84(5) ?
O8 K1 O14 . 1_455 123.20(5) ?
O6 K1 O14 . 1_455 132.49(5) ?
O13 K1 O14 1_455 1_455 51.67(5) ?
O6 K1 O10 2_666 . 57.03(5) ?
O2 K1 O10 1_455 . 176.42(5) ?
O8 K1 O10 . . 55.10(5) ?
O6 K1 O10 . . 116.56(5) ?
O13 K1 O10 1_455 . 70.97(5) ?
O14 K1 O10 1_455 . 100.08(5) ?
O6 K1 O1 2_666 . 55.08(5) ?
O2 K1 O1 1_455 . 128.24(5) ?
O8 K1 O1 . . 56.90(5) ?
O6 K1 O1 . . 65.27(5) ?
O13 K1 O1 1_455 . 118.16(5) ?
O14 K1 O1 1_455 . 149.48(5) ?
O10 K1 O1 . . 52.91(5) ?
O6 K1 O7 2_666 . 113.18(5) ?
O2 K1 O7 1_455 . 77.31(5) ?
O8 K1 O7 . . 59.57(5) ?
O6 K1 O7 . . 51.60(5) ?
O13 K1 O7 1_455 . 116.67(5) ?
O14 K1 O7 1_455 . 145.31(5) ?
O10 K1 O7 . . 105.77(5) ?
O1 K1 O7 . . 64.43(5) ?
O6 K1 O1 2_666 2_666 64.20(5) ?
O2 K1 O1 1_455 2_666 56.14(5) ?
O8 K1 O1 . 2_666 152.21(5) ?
O6 K1 O1 . 2_666 51.80(5) ?
O13 K1 O1 1_455 2_666 135.76(5) ?
O14 K1 O1 1_455 2_666 84.23(5) ?
O10 K1 O1 . 2_666 120.95(5) ?
O1 K1 O1 . 2_666 97.62(5) ?
O7 K1 O1 . 2_666 101.37(5) ?
O6 K1 As3 2_666 . 83.20(4) ?
O2 K1 As3 1_455 . 154.87(4) ?
O8 K1 As3 . . 27.77(3) ?
O6 K1 As3 . . 118.04(4) ?
O13 K1 As3 1_455 . 62.61(4) ?
O14 K1 As3 1_455 . 108.68(4) ?
O10 K1 As3 . . 28.57(3) ?
O1 K1 As3 . . 55.76(4) ?
O7 K1 As3 . . 85.32(4) ?
O1 K1 As3 2_666 . 146.83(4) ?
O6 K1 As2 2_666 . 91.93(4) ?
O2 K1 As2 1_455 . 73.27(4) ?
O8 K1 As2 . . 78.71(4) ?
O6 K1 As2 . . 25.79(3) ?
O13 K1 As2 1_455 . 143.34(4) ?
O14 K1 As2 1_455 . 150.96(4) ?
O10 K1 As2 . . 108.62(4) ?
O1 K1 As2 . . 56.71(4) ?
O7 K1 As2 . . 26.75(3) ?
O1 K1 As2 2_666 . 77.42(4) ?
As3 K1 As2 . . 98.85(3) ?
O10 K2 O9 1_545 2_665 103.29(6) ?
O10 K2 O3 1_545 1_455 148.68(5) ?
O9 K2 O3 2_665 1_455 108.00(6) ?
O10 K2 O7 1_545 . 77.31(6) ?
O9 K2 O7 2_665 . 60.53(5) ?
O3 K2 O7 1_455 . 119.83(6) ?
O10 K2 O12 1_545 2_665 107.93(6) ?
O9 K2 O12 2_665 2_665 75.74(5) ?
O3 K2 O12 1_455 2_665 78.86(6) ?
O7 K2 O12 . 2_665 135.65(5) ?
O10 K2 O9 1_545 1_545 53.02(5) ?
O9 K2 O9 2_665 1_545 77.12(5) ?
O3 K2 O9 1_455 1_545 133.51(5) ?
O7 K2 O9 . 1_545 103.15(5) ?
O12 K2 O9 2_665 1_545 57.14(5) ?
O10 K2 O5 1_545 2_656 76.92(6) ?
O9 K2 O5 2_665 2_656 131.30(5) ?
O3 K2 O5 1_455 2_656 83.57(6) ?
O7 K2 O5 . 2_656 72.55(5) ?
O12 K2 O5 2_665 2_656 151.70(5) ?
O9 K2 O5 1_545 2_656 128.64(5) ?
O10 K2 As3 1_545 1_545 25.66(3) ?
O9 K2 As3 2_665 1_545 91.84(5) ?
O3 K2 As3 1_455 1_545 148.57(4) ?
O7 K2 As3 . 1_545 90.99(5) ?
O12 K2 As3 2_665 1_545 82.93(5) ?
O9 K2 As3 1_545 1_545 27.42(3) ?
O5 K2 As3 2_656 1_545 101.70(4) ?
O10 K2 As1 1_545 1_455 135.28(4) ?
O9 K2 As1 2_665 1_455 114.06(5) ?
O3 K2 As1 1_455 1_455 25.63(3) ?
O7 K2 As1 . 1_455 99.90(5) ?
O12 K2 As1 2_665 1_455 104.49(4) ?
O9 K2 As1 1_545 1_455 156.93(3) ?
O5 K2 As1 2_656 1_455 60.25(4) ?
As3 K2 As1 1_545 1_455 154.03(2) ?
O10 K2 As3 1_545 2_665 120.46(5) ?
O9 K2 As3 2_665 2_665 22.19(3) ?
O3 K2 As3 1_455 2_665 89.60(5) ?
O7 K2 As3 . 2_665 80.16(4) ?
O12 K2 As3 2_665 2_665 58.83(4) ?
O9 K2 As3 1_545 2_665 80.57(4) ?
O5 K2 As3 2_656 2_665 143.46(3) ?
As3 K2 As3 1_545 2_665 102.60(3) ?
As1 K2 As3 1_455 2_665 102.46(3) ?
O10 K2 As4 1_545 2_665 130.07(5) ?
O9 K2 As4 2_665 2_665 67.39(4) ?
O3 K2 As4 1_455 2_665 63.75(4) ?
O7 K2 As4 . 2_665 125.94(4) ?
O12 K2 As4 2_665 2_665 23.09(3) ?
O9 K2 As4 1_545 2_665 77.51(4) ?
O5 K2 As4 2_656 2_665 147.12(4) ?
As3 K2 As4 1_545 2_665 104.51(3) ?
As1 K2 As4 1_455 2_665 88.12(3) ?
As3 K2 As4 2_665 2_665 46.153(19) ?
O10 K2 As2 1_545 . 71.17(4) ?
O9 K2 As2 2_665 . 81.89(4) ?
O3 K2 As2 1_455 . 114.46(4) ?
O7 K2 As2 . . 21.41(3) ?
O12 K2 As2 2_665 . 156.80(4) ?
O9 K2 As2 1_545 . 112.01(4) ?
O5 K2 As2 2_656 . 51.49(3) ?
As3 K2 As2 1_545 . 91.82(3) ?
As1 K2 As2 1_455 . 90.09(3) ?
As3 K2 As2 2_665 . 100.84(3) ?
As4 K2 As2 2_665 . 145.27(2) ?
O5 In1 O1 1_565 . 166.27(7) ?
O5 In1 O14 1_565 . 93.20(7) ?
O1 In1 O14 . . 96.26(8) ?
O5 In1 O6 1_565 2_666 90.56(7) ?
O1 In1 O6 . 2_666 81.66(7) ?
O14 In1 O6 . 2_666 170.49(6) ?
O5 In1 O10 1_565 . 106.60(7) ?
O1 In1 O10 . . 83.61(7) ?
O14 In1 O10 . . 88.56(6) ?
O6 In1 O10 2_666 . 81.99(6) ?
O5 In1 O2 1_565 2_766 80.65(7) ?
O1 In1 O2 . 2_766 87.70(7) ?
O14 In1 O2 . 2_766 101.65(6) ?
O6 In1 O2 2_666 2_766 87.57(6) ?
O10 In1 O2 . 2_766 167.27(6) ?
O5 In1 K1 1_565 2_666 103.80(5) ?
O1 In1 K1 . 2_666 62.60(6) ?
O14 In1 K1 . 2_666 138.00(5) ?
O6 In1 K1 2_666 2_666 48.79(5) ?
O10 In1 K1 . 2_666 121.39(5) ?
O2 In1 K1 2_766 2_666 45.94(4) ?
O5 In1 K1 1_565 . 124.31(5) ?
O1 In1 K1 . . 54.63(5) ?
O14 In1 K1 . . 130.46(5) ?
O6 In1 K1 2_666 . 41.42(4) ?
O10 In1 K1 . . 52.98(5) ?
O2 In1 K1 2_766 . 114.30(5) ?
K1 In1 K1 2_666 . 68.45(3) ?
O9 In2 O13 2_665 2_765 89.55(6) ?
O9 In2 O3 2_665 . 172.63(6) ?
O13 In2 O3 2_765 . 97.43(6) ?
O9 In2 O8 2_665 . 84.32(7) ?
O13 In2 O8 2_765 . 93.94(7) ?
O3 In2 O8 . . 92.81(7) ?
O9 In2 O7 2_665 . 81.95(6) ?
O13 In2 O7 2_765 . 170.02(6) ?
O3 In2 O7 . . 91.30(6) ?
O8 In2 O7 . . 90.42(7) ?
O9 In2 O12 2_665 1_545 87.43(7) ?
O13 In2 O12 2_765 1_545 87.02(7) ?
O3 In2 O12 . 1_545 95.25(7) ?
O8 In2 O12 . 1_545 171.69(6) ?
O7 In2 O12 . 1_545 87.39(7) ?
O9 In2 K2 2_665 . 39.85(4) ?
O13 In2 K2 2_765 . 125.79(5) ?
O3 In2 K2 . . 134.41(5) ?
O8 In2 K2 . . 97.40(5) ?
O7 In2 K2 . . 44.56(5) ?
O12 In2 K2 1_545 . 75.47(5) ?
O9 In2 K2 2_665 2_655 54.43(5) ?
O13 In2 K2 2_765 2_655 59.83(5) ?
O3 In2 K2 . 2_655 131.59(5) ?
O8 In2 K2 . 2_655 127.99(5) ?
O7 In2 K2 . 2_655 110.57(5) ?
O12 In2 K2 1_545 2_655 46.10(5) ?
K2 In2 K2 . 2_655 71.84(3) ?
O9 In2 K1 2_665 . 76.25(5) ?
O13 In2 K1 2_765 . 130.97(5) ?
O3 In2 K1 . . 97.27(5) ?
O8 In2 K1 . . 38.84(5) ?
O7 In2 K1 . . 51.90(5) ?
O12 In2 K1 1_545 . 137.44(5) ?
K2 In2 K1 . . 66.80(2) ?
K2 In2 K1 2_655 . 130.47(2) ?
O1 As1 O2 . . 114.49(9) ?
O1 As1 O3 . . 114.04(9) ?
O2 As1 O3 . . 110.79(8) ?
O1 As1 O4 . . 102.79(9) ?
O2 As1 O4 . . 107.73(8) ?
O3 As1 O4 . . 106.13(8) ?
O1 As1 K2 . 1_655 152.44(7) ?
O2 As1 K2 . 1_655 69.60(6) ?
O3 As1 K2 . 1_655 45.51(6) ?
O4 As1 K2 . 1_655 101.41(6) ?
O5 As2 O7 . . 116.83(9) ?
O5 As2 O6 . . 111.77(8) ?
O7 As2 O6 . . 109.04(9) ?
O5 As2 O4 . . 102.19(8) ?
O7 As2 O4 . . 109.84(8) ?
O6 As2 O4 . . 106.52(8) ?
O5 As2 K1 . . 148.49(6) ?
O7 As2 K1 . . 62.78(7) ?
O6 As2 K1 . . 48.98(6) ?
O4 As2 K1 . . 107.28(6) ?
O5 As2 K1 . 2_666 111.45(6) ?
O7 As2 K1 . 2_666 130.87(7) ?
O6 As2 K1 . 2_666 40.86(6) ?
O4 As2 K1 . 2_666 66.62(6) ?
K1 As2 K1 . 2_666 71.63(3) ?
O5 As2 K2 . . 89.90(7) ?
O7 As2 K2 . . 38.85(6) ?
O6 As2 K2 . . 96.95(6) ?
O4 As2 K2 . . 146.96(6) ?
K1 As2 K2 . . 71.29(3) ?
K1 As2 K2 2_666 . 136.85(2) ?
O8 As3 O9 . . 115.24(8) ?
O8 As3 O10 . . 113.16(8) ?
O9 As3 O10 . . 107.16(8) ?
O8 As3 O11 . . 108.46(8) ?
O9 As3 O11 . . 105.13(8) ?
O10 As3 O11 . . 107.11(8) ?
O8 As3 K1 . . 52.42(6) ?
O9 As3 K1 . . 113.45(6) ?
O10 As3 K1 . . 64.39(6) ?
O11 As3 K1 . . 141.33(6) ?
O8 As3 K2 . 1_565 129.12(6) ?
O9 As3 K2 . 1_565 63.41(6) ?
O10 As3 K2 . 1_565 43.92(6) ?
O11 As3 K2 . 1_565 121.20(6) ?
K1 As3 K2 . 1_565 80.29(3) ?
O8 As3 K2 . 2_665 135.36(6) ?
O9 As3 K2 . 2_665 37.63(6) ?
O10 As3 K2 . 2_665 109.87(6) ?
O11 As3 K2 . 2_665 68.47(6) ?
K1 As3 K2 . 2_665 149.98(2) ?
K2 As3 K2 1_565 2_665 77.40(3) ?
O12 As4 O13 . . 114.01(9) ?
O12 As4 O14 . . 118.28(9) ?
O13 As4 O14 . . 107.10(8) ?
O12 As4 O11 . . 104.77(8) ?
O13 As4 O11 . . 104.59(8) ?
O14 As4 O11 . . 106.99(8) ?
O12 As4 K1 . 1_655 151.68(6) ?
O13 As4 K1 . 1_655 53.94(6) ?
O14 As4 K1 . 1_655 55.64(7) ?
O11 As4 K1 . 1_655 103.26(6) ?
O12 As4 K2 . 2_665 43.87(7) ?
O13 As4 K2 . 2_665 103.15(6) ?
O14 As4 K2 . 2_665 149.68(6) ?
O11 As4 K2 . 2_665 66.53(6) ?
K1 As4 K2 1_655 2_665 153.30(2) ?
As1 O1 In1 . . 137.71(10) ?
As1 O1 K1 . . 129.03(8) ?
In1 O1 K1 . . 93.24(6) ?
As1 O1 K1 . 2_666 100.72(8) ?
In1 O1 K1 . 2_666 84.15(6) ?
K1 O1 K1 . 2_666 82.38(5) ?
As1 O2 In1 . 2_766 129.48(9) ?
As1 O2 K1 . 1_655 129.19(8) ?
In1 O2 K1 2_766 1_655 99.93(6) ?
As1 O3 In2 . . 120.25(8) ?
As1 O3 K2 . 1_655 108.86(8) ?
In2 O3 K2 . 1_655 126.82(7) ?
As1 O4 As2 . . 120.04(9) y
As2 O5 In1 . 1_545 130.44(9) ?
As2 O5 K2 . 2_656 116.32(8) ?
In1 O5 K2 1_545 2_656 113.24(6) ?
As2 O6 In1 . 2_666 125.62(8) ?
As2 O6 K1 . 2_666 115.60(8) ?
In1 O6 K1 2_666 2_666 107.02(6) ?
As2 O6 K1 . . 105.23(7) ?
In1 O6 K1 2_666 . 96.99(6) ?
K1 O6 K1 2_666 . 101.89(5) ?
As2 O7 In2 . . 135.63(9) ?
As2 O7 K2 . . 119.75(8) ?
In2 O7 K2 . . 103.52(6) ?
As2 O7 K1 . . 90.47(8) ?
In2 O7 K1 . . 97.04(7) ?
K2 O7 K1 . . 92.93(5) ?
As3 O8 In2 . . 142.75(9) ?
As3 O8 K1 . . 99.81(8) ?
In2 O8 K1 . . 112.46(7) ?
As3 O9 In2 . 2_665 127.85(8) ?
As3 O9 K2 . 2_665 120.18(8) ?
In2 O9 K2 2_665 2_665 109.90(6) ?
As3 O9 K2 . 1_565 89.16(7) ?
In2 O9 K2 2_665 1_565 93.39(6) ?
K2 O9 K2 2_665 1_565 102.88(5) ?
As3 O10 In1 . . 123.52(8) ?
As3 O10 K2 . 1_565 110.42(7) ?
In1 O10 K2 . 1_565 123.98(7) ?
As3 O10 K1 . . 87.04(6) ?
In1 O10 K1 . . 93.87(6) ?
K2 O10 K1 1_565 . 103.39(6) ?
As3 O11 As4 . . 118.77(9) y
As4 O12 In2 . 1_565 145.24(10) ?
As4 O12 K2 . 2_665 113.04(8) ?
In2 O12 K2 1_565 2_665 101.71(7) ?
As4 O13 In2 . 2_765 127.33(9) ?
As4 O13 K1 . 1_655 99.88(7) ?
In2 O13 K1 2_765 1_655 132.34(7) ?
As4 O14 In1 . . 124.72(9) ?
As4 O14 K1 . 1_655 97.99(8) ?
In1 O14 K1 . 1_655 122.74(7) ?

loop_
_geom_bond_atom_site_label_1
_geom_bond_atom_site_label_2
_geom_bond_site_symmetry_2
_geom_bond_distance
_geom_bond_publ_flag
K1 O6 2_666 2.7321(18) y
K1 O2 1_455 2.7836(18) y
K1 O8 . 2.8150(19) y
K1 O6 . 2.892(2) y
K1 O13 1_455 3.060(2) y
K1 O14 1_455 3.109(2) y
K1 O10 . 3.1604(19) y
K1 O1 . 3.225(2) y
K1 O7 . 3.289(2) y
K1 O1 2_666 3.405(2) y
K1 As3 . 3.5000(12) ?
K1 As2 . 3.6985(16) ?
K2 O10 1_545 2.6849(19) y
K2 O9 2_665 2.7016(18) y
K2 O3 1_455 2.7645(19) y
K2 O7 . 2.8609(19) y
K2 O12 2_665 2.930(2) y
K2 O9 1_545 3.244(2) y
K2 O5 2_656 3.4261(18) y
K2 As3 1_545 3.6275(15) ?
K2 As1 1_455 3.6671(15) ?
K2 As3 2_665 3.8247(13) ?
K2 As4 2_665 3.8903(14) ?
K2 As2 . 3.9601(13) ?
In1 O5 1_565 2.0946(17) y
In1 O1 . 2.1036(17) y
In1 O14 . 2.1502(17) y
In1 O6 2_666 2.1618(16) y
In1 O10 . 2.1643(16) y
In1 O2 2_766 2.1737(16) y
In2 O9 2_665 2.1243(16) y
In2 O13 2_765 2.1373(16) y
In2 O3 . 2.1419(16) y
In2 O8 . 2.1551(17) y
In2 O7 . 2.1560(16) y
In2 O12 1_545 2.1666(17) y
As1 O1 . 1.6542(17) y
As1 O2 . 1.6609(16) y
As1 O3 . 1.6761(16) y
As1 O4 . 1.7485(16) y
As2 O5 . 1.6592(16) y
As2 O7 . 1.6647(16) y
As2 O6 . 1.6677(17) y
As2 O4 . 1.7549(16) y
As3 O8 . 1.6550(15) y
As3 O9 . 1.6708(16) y
As3 O10 . 1.6763(16) y
As3 O11 . 1.7538(16) y
As4 O12 . 1.6579(17) y
As4 O13 . 1.6697(16) y
As4 O14 . 1.6727(16) y
As4 O11 . 1.7607(16) y

_cod_database_fobs_code 2242270
